data_2022637
loop_
_publ_author_name
'Khalilov, Leonard M.'
'Mescheryakova, Ekaterina S.'
'Bikmukhametov, Kamil Sh.'
'Makhmudiyarova, Natalia N.'
'Shangaraev, Kamil R.'
'Tulyabaev, Arthur R.'

_publ_section_title
;
 Twist-chair conformation of the tetraoxepane ring remains unchanged in
 tetraoxaspirododecane diamines
;
_journal_coden_ASTM ACSCGG
_journal_coeditor_code VP3002
_journal_issue 3
_journal_name_full
;
 Acta Crystallographica, Section C: Structural Chemistry
;
_journal_page_first 276
_journal_page_last 286
_journal_paper_doi 10.1107/S2053229620001382
_journal_volume 76
_journal_year 2020
_chemical_formula_moiety 'C20 H22 F2 N2 O4'
_chemical_formula_sum 'C20 H22 F2 N2 O4'
_chemical_formula_weight 392.40
_space_group_crystal_system monoclinic
_space_group_IT_number 14
_space_group_name_Hall '-P 2ybc'
_space_group_name_H-M_alt 'P 1 21/c 1'
_atom_sites_solution_hydrogens mixed
_atom_sites_solution_primary dual
_audit_contact_author_name
;
;
_audit_creation_date 2020-01-27
_audit_creation_method
;
Olex2 1.2
(compiled 2018.05.29 svn.r3508 for OlexSys, GUI svn.r5506)
;
_cell_angle_alpha 90
_cell_angle_beta 99.134(3)
_cell_angle_gamma 90
_cell_formula_units_Z 4
_cell_length_a 18.9061(6)
_cell_length_b 11.4711(4)
_cell_length_c 8.7831(3)
_cell_measurement_reflns_used 2196
_cell_measurement_temperature 293(2)
_cell_measurement_theta_max 27.2200
_cell_measurement_theta_min 2.1230
_cell_volume 1880.67(11)
_computing_cell_refinement
;
CrysAlis PRO (Agilent, 2014)
;
_computing_data_collection
;
CrysAlis PRO (Agilent, 2014)
;
_computing_data_reduction
;
CrysAlis PRO (Agilent, 2014)
;
_computing_molecular_graphics
;
<i>OLEX2</i> (Dolomanov <i>et al.</i>, 2009)
;
_computing_publication_material
;
<i>OLEX2</i> (Dolomanov <i>et al.</i>, 2009)
;
_computing_structure_refinement
;
SHELXL2018 (Sheldrick, 2015b)
;
_computing_structure_solution
;
SHELXD (Sheldrick, 2008)
;
_diffrn_ambient_temperature 293(2)
_diffrn_detector 'CCD plate'
_diffrn_detector_area_resol_mean 16.1709
_diffrn_detector_type Eos
_diffrn_measured_fraction_theta_full 1.000
_diffrn_measured_fraction_theta_max 0.869
_diffrn_measurement_details
;
#__ type_ start__ end____ width___ exp.time_
  1 omega    1.00   86.00   1.0000    9.0250
omega____ theta____ kappa____ phi______ frames
    -       17.1042   38.0000    0.0000 85

#__ type_ start__ end____ width___ exp.time_
  2 omega   45.00   82.00   1.0000    9.0250
omega____ theta____ kappa____ phi______ frames
    -       17.1042   19.0000  -60.0000 37

#__ type_ start__ end____ width___ exp.time_
  3 omega  -16.00   16.00   1.0000    9.0250
omega____ theta____ kappa____ phi______ frames
    -       17.1042   92.0000   53.0000 32

#__ type_ start__ end____ width___ exp.time_
  4 omega  -21.00   54.00   1.0000    9.0250
omega____ theta____ kappa____ phi______ frames
    -       17.1042  -99.0000 -180.0000 75
;
_diffrn_measurement_device 'four-circle diffractometer'
_diffrn_measurement_device_type 'Agilent Xcalibur Eos'
_diffrn_measurement_method '\w scans'
_diffrn_orient_matrix_UB_11 0.0348733000
_diffrn_orient_matrix_UB_12 0.0042847000
_diffrn_orient_matrix_UB_13 0.0436012000
_diffrn_orient_matrix_UB_21 -0.0021914000
_diffrn_orient_matrix_UB_22 0.0616315000
_diffrn_orient_matrix_UB_23 -0.0042018000
_diffrn_orient_matrix_UB_31 -0.0149653000
_diffrn_orient_matrix_UB_32 0.0010212000
_diffrn_orient_matrix_UB_33 0.0691219000
_diffrn_radiation_monochromator graphite
_diffrn_radiation_probe x-ray
_diffrn_radiation_type MoK\a
_diffrn_radiation_wavelength 0.71073
_diffrn_reflns_av_R_equivalents 0.0159
_diffrn_reflns_av_unetI/netI 0.0320
_diffrn_reflns_Laue_measured_fraction_full 1.000
_diffrn_reflns_Laue_measured_fraction_max 0.869
_diffrn_reflns_limit_h_max 17
_diffrn_reflns_limit_h_min -24
_diffrn_reflns_limit_k_max 15
_diffrn_reflns_limit_k_min -7
_diffrn_reflns_limit_l_max 9
_diffrn_reflns_limit_l_min -11
_diffrn_reflns_number 9078
_diffrn_reflns_point_group_measured_fraction_full 1.000
_diffrn_reflns_point_group_measured_fraction_max 0.869
_diffrn_reflns_theta_full 25.242
_diffrn_reflns_theta_max 29.151
_diffrn_reflns_theta_min 2.084
_diffrn_source 'Enhance (Mo) X-ray Source'
_exptl_absorpt_coefficient_mu 0.110
_exptl_absorpt_correction_T_max 1.00000
_exptl_absorpt_correction_T_min 0.59284
_exptl_absorpt_correction_type multi-scan
_exptl_absorpt_process_details
;
(CrysAlis PRO; Agilent, 2014)
;
_exptl_crystal_colour colourless
_exptl_crystal_colour_primary colourless
_exptl_crystal_density_diffrn 1.386
_exptl_crystal_description prizm
_exptl_crystal_F_000 824
_exptl_crystal_size_max 0.52
_exptl_crystal_size_mid 0.32
_exptl_crystal_size_min 0.29
_refine_diff_density_max 0.212
_refine_diff_density_min -0.175
_refine_diff_density_rms 0.046
_refine_ls_extinction_coef .
_refine_ls_extinction_method none
_refine_ls_goodness_of_fit_ref 1.031
_refine_ls_hydrogen_treatment mixed
_refine_ls_matrix_type full
_refine_ls_number_parameters 261
_refine_ls_number_reflns 4395
_refine_ls_number_restraints 0
_refine_ls_restrained_S_all 1.031
_refine_ls_R_factor_all 0.0985
_refine_ls_R_factor_gt 0.0544
_refine_ls_shift/su_max 0.000
_refine_ls_shift/su_mean 0.000
_refine_ls_structure_factor_coef Fsqd
_refine_ls_weighting_details 'w=1/[\s^2^(Fo^2^)+(0.0675P)^2^+0.4744P] where P=(Fo^2^+2Fc^2^)/3'
_refine_ls_weighting_scheme calc
_refine_ls_wR_factor_gt 0.1316
_refine_ls_wR_factor_ref 0.1620
_reflns_Friedel_coverage 0.000
_reflns_Friedel_fraction_full .
_reflns_Friedel_fraction_max .
_reflns_number_gt 2718
_reflns_number_total 4395
_reflns_threshold_expression 'I > 2\s(I)'
_cod_data_source_file vp3002sup1_compound_II.cif
_cod_data_source_block compound_II
_cod_original_sg_symbol_H-M 'P 21/c'
_cod_database_code 2022637
_publcif_datablock.id {bc945ffe-0fbd-4bc6-842c-018cccc11806}

_shelx_shelxl_version_number 2018/3
_shelx_space_group_comment
;
The symmetry employed for this shelxl refinement is uniquely defined
by the following loop, which should always be used as a source of
symmetry information in preference to the above space-group names.
They are only intended as comments.
;
_exptl_absorpt_special_details
;
CrysAlisPro, Agilent Technologies,
Version 1.171.37.35 (release 13-08-2014 CrysAlis171 .NET)
(compiled Aug 13 2014,18:06:01)
Empirical absorption correction using spherical harmonics,
implemented in SCALE3 ABSPACK scaling algorithm.
;
_reflns_odcompleteness_completeness 99.95
_reflns_odcompleteness_iscentric 1
_reflns_odcompleteness_theta 26.32
_olex2_refinement_description
;
1. Fixed Uiso
 At 1.2 times of:
  All C(H) groups, All C(H,H) groups
2.a Ternary CH refined with riding coordinates:
 C9(H9), C10(H10)
2.b Secondary CH2 refined with riding coordinates:
 C2(H2A,H2B), C3(H3A,H3B), C4(H4A,H4B), C5(H5A,H5B), C6(H6A,H6B)
2.c Aromatic/amide H refined with riding coordinates:
 C16(H16), C17(H17), C18(H18), C19(H19), C23(H23), C24(H24), C25(H25), C26(H26)
;

loop_
_space_group_symop_operation_xyz
'x, y, z'
'-x, y+1/2, -z+1/2'
'-x, -y, -z'
'x, -y-1/2, z-1/2'

loop_
_atom_site_label
_atom_site_type_symbol
_atom_site_fract_x
_atom_site_fract_y
_atom_site_fract_z
_atom_site_U_iso_or_equiv
_atom_site_adp_type
_atom_site_occupancy
_atom_site_site_symmetry_order
_atom_site_calc_flag
_atom_site_refinement_flags_posn
_atom_site_refinement_flags_adp
_atom_site_refinement_flags_occupancy
_atom_site_disorder_assembly
_atom_site_disorder_group
C1 C 0.23777(10) 0.02798(17) -0.0225(2) 0.0369(4) Uani 1 1 d . . . . .
C2 C 0.28211(11) -0.04452(18) -0.1160(2) 0.0457(5) Uani 1 1 d . . . . .
H2A H 0.315454 0.005460 -0.158623 0.055 Uiso 1 1 calc R . . . .
H2B H 0.250958 -0.081051 -0.201090 0.055 Uiso 1 1 calc R . . . .
C3 C 0.32325(12) -0.13764(19) -0.0161(3) 0.0545(6) Uani 1 1 d . . . . .
H3A H 0.357973 -0.100672 0.062297 0.065 Uiso 1 1 calc R . . . .
H3B H 0.349222 -0.185838 -0.079218 0.065 Uiso 1 1 calc R . . . .
C4 C 0.27386(13) -0.2140(2) 0.0613(3) 0.0605(6) Uani 1 1 d . . . . .
H4A H 0.242493 -0.257462 -0.016797 0.073 Uiso 1 1 calc R . . . .
H4B H 0.302251 -0.269652 0.128259 0.073 Uiso 1 1 calc R . . . .
C5 C 0.22910(13) -0.1425(2) 0.1548(2) 0.0563(6) Uani 1 1 d . . . . .
H5A H 0.259943 -0.108501 0.242350 0.068 Uiso 1 1 calc R . . . .
H5B H 0.194957 -0.192968 0.194093 0.068 Uiso 1 1 calc R . . . .
C6 C 0.18920(11) -0.04637(19) 0.0589(2) 0.0486(5) Uani 1 1 d . . . . .
H6A H 0.152393 -0.080860 -0.017277 0.058 Uiso 1 1 calc R . . . .
H6B H 0.165665 0.002974 0.125347 0.058 Uiso 1 1 calc R . . . .
C9 C 0.20792(10) 0.29987(16) -0.0555(2) 0.0378(4) Uani 1 1 d . . . . .
H9 H 0.210912 0.314805 -0.164192 0.045 Uiso 1 1 calc R . . . .
C10 C 0.28407(10) 0.29235(16) 0.0374(2) 0.0379(4) Uani 1 1 d . . . . .
H10 H 0.282083 0.305010 0.146988 0.045 Uiso 1 1 calc R . . . .
C14 C 0.11163(10) 0.44631(17) -0.0831(2) 0.0392(5) Uani 1 1 d . . . . .
C15 C 0.09113(11) 0.5549(2) -0.0374(3) 0.0501(5) Uani 1 1 d . . . . .
C16 C 0.03490(13) 0.6159(2) -0.1168(3) 0.0685(7) Uani 1 1 d . . . . .
H16 H 0.022692 0.688800 -0.082704 0.082 Uiso 1 1 calc R . . . .
C17 C -0.00332(13) 0.5674(3) -0.2479(3) 0.0716(8) Uani 1 1 d . . . . .
H17 H -0.041543 0.607759 -0.303745 0.086 Uiso 1 1 calc R . . . .
C18 C 0.01499(12) 0.4597(2) -0.2960(3) 0.0610(6) Uani 1 1 d . . . . .
H18 H -0.011045 0.427200 -0.384501 0.073 Uiso 1 1 calc R . . . .
C19 C 0.07163(11) 0.3989(2) -0.2146(2) 0.0479(5) Uani 1 1 d . . . . .
H19 H 0.083118 0.325425 -0.248192 0.057 Uiso 1 1 calc R . . . .
C21 C 0.38551(10) 0.42913(17) 0.0805(2) 0.0404(5) Uani 1 1 d . . . . .
C22 C 0.41014(11) 0.53715(19) 0.0425(3) 0.0482(5) Uani 1 1 d . . . . .
C23 C 0.46557(13) 0.5942(2) 0.1310(3) 0.0621(6) Uani 1 1 d . . . . .
H23 H 0.480294 0.667047 0.101760 0.075 Uiso 1 1 calc R . . . .
C24 C 0.49904(13) 0.5420(3) 0.2635(3) 0.0696(7) Uani 1 1 d . . . . .
H24 H 0.536664 0.579540 0.325540 0.083 Uiso 1 1 calc R . . . .
C25 C 0.47673(12) 0.4342(2) 0.3042(3) 0.0621(6) Uani 1 1 d . . . . .
H25 H 0.499594 0.398805 0.394034 0.075 Uiso 1 1 calc R . . . .
C26 C 0.42087(11) 0.3775(2) 0.2138(2) 0.0505(5) Uani 1 1 d . . . . .
H26 H 0.406839 0.304043 0.242503 0.061 Uiso 1 1 calc R . . . .
F1 F 0.12913(8) 0.60095(12) 0.09316(17) 0.0742(4) Uani 1 1 d . . . . .
F2 F 0.37700(8) 0.58683(12) -0.09048(16) 0.0698(4) Uani 1 1 d . . . . .
N13 N 0.17095(9) 0.39167(16) 0.0026(2) 0.0455(4) Uani 1 1 d . . . . .
H13 H 0.1811(12) 0.409(2) 0.094(3) 0.056(7) Uiso 1 1 d . . . . .
N20 N 0.32746(10) 0.37810(16) -0.0150(2) 0.0463(4) Uani 1 1 d . . . . .
H20 H 0.3156(13) 0.407(2) -0.103(3) 0.070(8) Uiso 1 1 d . . . . .
O7 O 0.19840(7) 0.10592(12) -0.13077(14) 0.0440(4) Uani 1 1 d . . . . .
O8 O 0.16646(7) 0.19510(11) -0.04342(15) 0.0433(4) Uani 1 1 d . . . . .
O11 O 0.31906(7) 0.18243(11) 0.01813(15) 0.0427(4) Uani 1 1 d . . . . .
O12 O 0.28075(7) 0.09431(11) 0.09484(14) 0.0412(3) Uani 1 1 d . . . . .

loop_
_atom_site_aniso_label
_atom_site_aniso_U_11
_atom_site_aniso_U_22
_atom_site_aniso_U_33
_atom_site_aniso_U_23
_atom_site_aniso_U_13
_atom_site_aniso_U_12
C1 0.0401(10) 0.0365(10) 0.0317(9) -0.0021(8) -0.0014(8) 0.0008(8)
C2 0.0547(12) 0.0435(12) 0.0402(11) -0.0013(9) 0.0113(10) 0.0021(10)
C3 0.0562(13) 0.0476(13) 0.0593(13) -0.0013(11) 0.0077(11) 0.0096(11)
C4 0.0800(17) 0.0417(12) 0.0592(14) 0.0071(11) 0.0089(13) 0.0044(12)
C5 0.0729(15) 0.0517(14) 0.0440(12) 0.0050(11) 0.0084(11) -0.0112(12)
C6 0.0476(11) 0.0501(13) 0.0495(12) -0.0047(10) 0.0119(10) -0.0080(10)
C9 0.0377(10) 0.0381(10) 0.0365(10) -0.0005(8) 0.0023(8) 0.0033(8)
C10 0.0350(9) 0.0362(10) 0.0403(10) -0.0012(8) -0.0002(8) 0.0019(8)
C14 0.0359(10) 0.0404(11) 0.0412(10) 0.0051(9) 0.0057(8) 0.0026(8)
C15 0.0427(11) 0.0454(12) 0.0605(14) -0.0003(11) 0.0029(10) 0.0013(10)
C16 0.0594(15) 0.0538(15) 0.0914(19) 0.0048(14) 0.0092(14) 0.0210(12)
C17 0.0511(14) 0.081(2) 0.0780(17) 0.0235(16) -0.0032(13) 0.0211(13)
C18 0.0459(12) 0.0787(18) 0.0541(13) 0.0096(13) -0.0052(10) 0.0042(12)
C19 0.0438(11) 0.0540(13) 0.0438(11) 0.0024(10) 0.0007(9) 0.0023(10)
C21 0.0341(10) 0.0391(11) 0.0481(11) -0.0067(9) 0.0065(9) 0.0001(8)
C22 0.0424(11) 0.0433(12) 0.0586(13) -0.0009(11) 0.0075(10) 0.0013(10)
C23 0.0551(14) 0.0498(14) 0.0811(18) -0.0090(13) 0.0094(13) -0.0125(11)
C24 0.0520(13) 0.0794(19) 0.0739(17) -0.0204(15) -0.0007(13) -0.0161(14)
C25 0.0482(13) 0.0773(18) 0.0562(14) -0.0029(13) -0.0056(11) 0.0001(12)
C26 0.0433(11) 0.0530(13) 0.0536(12) 0.0013(11) 0.0030(10) -0.0007(10)
F1 0.0708(9) 0.0568(9) 0.0887(10) -0.0228(8) -0.0065(8) 0.0090(7)
F2 0.0733(9) 0.0524(8) 0.0791(10) 0.0160(7) -0.0019(8) -0.0037(7)
N13 0.0477(10) 0.0473(10) 0.0375(9) -0.0075(8) -0.0053(8) 0.0125(8)
N20 0.0467(10) 0.0452(10) 0.0440(10) 0.0079(9) -0.0019(8) -0.0092(8)
O7 0.0526(8) 0.0401(8) 0.0358(7) -0.0052(6) -0.0036(6) 0.0047(6)
O8 0.0372(7) 0.0405(8) 0.0510(8) -0.0046(7) 0.0037(6) 0.0006(6)
O11 0.0366(7) 0.0381(8) 0.0532(8) 0.0009(6) 0.0067(6) 0.0003(6)
O12 0.0478(8) 0.0372(8) 0.0362(7) 0.0013(6) -0.0008(6) -0.0041(6)

loop_
_atom_type_symbol
_atom_type_description
_atom_type_scat_dispersion_real
_atom_type_scat_dispersion_imag
_atom_type_scat_source
C C 0.0033 0.0016 'International Tables Vol C Tables 4.2.6.8 and 6.1.1.4'
H H 0.0000 0.0000 'International Tables Vol C Tables 4.2.6.8 and 6.1.1.4'
F F 0.0171 0.0103 'International Tables Vol C Tables 4.2.6.8 and 6.1.1.4'
N N 0.0061 0.0033 'International Tables Vol C Tables 4.2.6.8 and 6.1.1.4'
O O 0.0106 0.0060 'International Tables Vol C Tables 4.2.6.8 and 6.1.1.4'

loop_
_geom_angle_atom_site_label_1
_geom_angle_atom_site_label_2
_geom_angle_atom_site_label_3
_geom_angle
_geom_angle_site_symmetry_1
_geom_angle_site_symmetry_3
C2 C1 C6 112.15(18) . .
O7 C1 C2 104.98(14) . .
O7 C1 C6 112.14(15) . .
O7 C1 O12 108.93(15) . .
O12 C1 C2 112.60(15) . .
O12 C1 C6 106.11(14) . .
C1 C2 H2A 109.5 . .
C1 C2 H2B 109.5 . .
C1 C2 C3 110.52(16) . .
H2A C2 H2B 108.1 . .
C3 C2 H2A 109.5 . .
C3 C2 H2B 109.5 . .
C2 C3 H3A 109.3 . .
C2 C3 H3B 109.3 . .
C2 C3 C4 111.74(19) . .
H3A C3 H3B 107.9 . .
C4 C3 H3A 109.3 . .
C4 C3 H3B 109.3 . .
C3 C4 H4A 109.3 . .
C3 C4 H4B 109.3 . .
H4A C4 H4B 108.0 . .
C5 C4 C3 111.55(19) . .
C5 C4 H4A 109.3 . .
C5 C4 H4B 109.3 . .
C4 C5 H5A 109.3 . .
C4 C5 H5B 109.3 . .
C4 C5 C6 111.43(17) . .
H5A C5 H5B 108.0 . .
C6 C5 H5A 109.3 . .
C6 C5 H5B 109.3 . .
C1 C6 C5 112.79(17) . .
C1 C6 H6A 109.0 . .
C1 C6 H6B 109.0 . .
C5 C6 H6A 109.0 . .
C5 C6 H6B 109.0 . .
H6A C6 H6B 107.8 . .
C10 C9 H9 109.4 . .
N13 C9 H9 109.4 . .
N13 C9 C10 109.05(16) . .
N13 C9 O8 106.80(15) . .
O8 C9 H9 109.4 . .
O8 C9 C10 112.70(15) . .
C9 C10 H10 109.5 . .
N20 C10 C9 109.41(16) . .
N20 C10 H10 109.5 . .
N20 C10 O11 105.69(15) . .
O11 C10 C9 113.15(15) . .
O11 C10 H10 109.5 . .
C15 C14 C19 117.00(19) . .
C15 C14 N13 119.06(18) . .
C19 C14 N13 123.93(19) . .
C16 C15 C14 122.9(2) . .
F1 C15 C14 117.39(18) . .
F1 C15 C16 119.7(2) . .
C15 C16 H16 120.6 . .
C15 C16 C17 118.8(2) . .
C17 C16 H16 120.6 . .
C16 C17 H17 120.1 . .
C18 C17 C16 119.9(2) . .
C18 C17 H17 120.1 . .
C17 C18 H18 119.6 . .
C17 C18 C19 120.7(2) . .
C19 C18 H18 119.6 . .
C14 C19 H19 119.7 . .
C18 C19 C14 120.6(2) . .
C18 C19 H19 119.7 . .
C22 C21 C26 116.83(19) . .
C22 C21 N20 119.44(19) . .
C26 C21 N20 123.7(2) . .
C23 C22 C21 123.2(2) . .
F2 C22 C21 117.14(19) . .
F2 C22 C23 119.6(2) . .
C22 C23 H23 120.6 . .
C22 C23 C24 118.9(2) . .
C24 C23 H23 120.6 . .
C23 C24 H24 120.2 . .
C23 C24 C25 119.7(2) . .
C25 C24 H24 120.2 . .
C24 C25 H25 119.6 . .
C24 C25 C26 120.9(2) . .
C26 C25 H25 119.6 . .
C21 C26 H26 119.7 . .
C25 C26 C21 120.5(2) . .
C25 C26 H26 119.7 . .
C9 N13 H13 118.8(16) . .
C14 N13 C9 122.94(17) . .
C14 N13 H13 117.8(16) . .
C10 N20 H20 119.7(17) . .
C21 N20 C10 122.63(18) . .
C21 N20 H20 117.2(18) . .
C1 O7 O8 107.68(12) . .
C9 O8 O7 105.55(12) . .
C10 O11 O12 106.16(12) . .
C1 O12 O11 107.55(12) . .

loop_
_geom_bond_atom_site_label_1
_geom_bond_atom_site_label_2
_geom_bond_distance
_geom_bond_site_symmetry_2
C1 C2 1.512(3) .
C1 C6 1.514(3) .
C1 O7 1.426(2) .
C1 O12 1.427(2) .
C2 H2A 0.9700 .
C2 H2B 0.9700 .
C2 C3 1.517(3) .
C3 H3A 0.9700 .
C3 H3B 0.9700 .
C3 C4 1.518(3) .
C4 H4A 0.9700 .
C4 H4B 0.9700 .
C4 C5 1.512(3) .
C5 H5A 0.9700 .
C5 H5B 0.9700 .
C5 C6 1.515(3) .
C6 H6A 0.9700 .
C6 H6B 0.9700 .
C9 H9 0.9800 .
C9 C10 1.541(3) .
C9 N13 1.404(2) .
C9 O8 1.448(2) .
C10 H10 0.9800 .
C10 N20 1.405(2) .
C10 O11 1.446(2) .
C14 C15 1.383(3) .
C14 C19 1.387(3) .
C14 N13 1.396(2) .
C15 C16 1.367(3) .
C15 F1 1.360(2) .
C16 H16 0.9300 .
C16 C17 1.376(4) .
C17 H17 0.9300 .
C17 C18 1.367(4) .
C18 H18 0.9300 .
C18 C19 1.379(3) .
C19 H19 0.9300 .
C21 C22 1.383(3) .
C21 C26 1.385(3) .
C21 N20 1.400(3) .
C22 C23 1.368(3) .
C22 F2 1.360(2) .
C23 H23 0.9300 .
C23 C24 1.371(3) .
C24 H24 0.9300 .
C24 C25 1.373(3) .
C25 H25 0.9300 .
C25 C26 1.379(3) .
C26 H26 0.9300 .
N13 H13 0.82(2) .
N20 H20 0.84(2) .
O7 O8 1.4652(17) .
O11 O12 1.4680(17) .

loop_
_geom_torsion_atom_site_label_1
_geom_torsion_atom_site_label_2
_geom_torsion_atom_site_label_3
_geom_torsion_atom_site_label_4
_geom_torsion
_geom_torsion_site_symmetry_1
_geom_torsion_site_symmetry_2
_geom_torsion_site_symmetry_3
_geom_torsion_site_symmetry_4
C1 C2 C3 C4 55.8(2) . . . .
C1 O7 O8 C9 106.24(15) . . . .
C2 C1 C6 C5 52.9(2) . . . .
C2 C1 O7 O8 -167.85(13) . . . .
C2 C1 O12 O11 67.08(18) . . . .
C2 C3 C4 C5 -56.0(3) . . . .
C3 C4 C5 C6 53.4(3) . . . .
C4 C5 C6 C1 -52.1(3) . . . .
C6 C1 C2 C3 -54.1(2) . . . .
C6 C1 O7 O8 70.13(17) . . . .
C6 C1 O12 O11 -169.87(13) . . . .
C9 C10 N20 C21 150.74(18) . . . .
C9 C10 O11 O12 -69.08(17) . . . .
C10 C9 N13 C14 158.18(18) . . . .
C10 C9 O8 O7 -70.73(17) . . . .
C10 O11 O12 C1 105.64(15) . . . .
C14 C15 C16 C17 0.1(4) . . . .
C15 C14 C19 C18 1.2(3) . . . .
C15 C14 N13 C9 -161.48(19) . . . .
C15 C16 C17 C18 0.4(4) . . . .
C16 C17 C18 C19 -0.2(4) . . . .
C17 C18 C19 C14 -0.7(4) . . . .
C19 C14 C15 C16 -0.9(3) . . . .
C19 C14 C15 F1 178.67(18) . . . .
C19 C14 N13 C9 17.7(3) . . . .
C21 C22 C23 C24 0.5(4) . . . .
C22 C21 C26 C25 1.5(3) . . . .
C22 C21 N20 C10 -157.62(19) . . . .
C22 C23 C24 C25 0.3(4) . . . .
C23 C24 C25 C26 -0.2(4) . . . .
C24 C25 C26 C21 -0.8(4) . . . .
C26 C21 C22 C23 -1.4(3) . . . .
C26 C21 C22 F2 178.16(18) . . . .
C26 C21 N20 C10 22.5(3) . . . .
F1 C15 C16 C17 -179.4(2) . . . .
F2 C22 C23 C24 -179.1(2) . . . .
N13 C9 C10 N20 -79.4(2) . . . .
N13 C9 C10 O11 163.05(15) . . . .
N13 C9 O8 O7 169.53(13) . . . .
N13 C14 C15 C16 178.3(2) . . . .
N13 C14 C15 F1 -2.1(3) . . . .
N13 C14 C19 C18 -178.02(19) . . . .
N20 C10 O11 O12 171.22(13) . . . .
N20 C21 C22 C23 178.7(2) . . . .
N20 C21 C22 F2 -1.8(3) . . . .
N20 C21 C26 C25 -178.56(19) . . . .
O7 C1 C2 C3 -176.11(16) . . . .
O7 C1 C6 C5 170.77(16) . . . .
O7 C1 O12 O11 -48.95(16) . . . .
O8 C9 C10 N20 162.18(15) . . . .
O8 C9 C10 O11 44.6(2) . . . .
O8 C9 N13 C14 -79.8(2) . . . .
O11 C10 N20 C21 -87.1(2) . . . .
O12 C1 C2 C3 65.5(2) . . . .
O12 C1 C6 C5 -70.4(2) . . . .
O12 C1 O7 O8 -47.03(17) . . . .

_cod_database_fobs_code 2022637
